data_7109582
loop_
_publ_author_name
'Sergio Gonell'
'Roberto G. Alabau'
'Macarena Poyatos'
'Eduardo Peris'

_publ_section_title
;
 Unveiling the stereoelectronic properties of a triphenylene-based tris
 N-heterocyclic carbene
;
_journal_name_full Chem.Commun.
_journal_page_first 7126
_journal_paper_doi 10.1039/c3cc44109a
_journal_volume 49
_journal_year 2013
_chemical_formula_moiety '2(C69 H96 Cl3 N6 Rh3), 2(C4 H6 N2)'
_chemical_formula_sum 'C146 H204 Cl6 N16 Rh6'
_chemical_formula_weight 3013.41
_chemical_name_systematic
;
 ? 
;
_space_group_crystal_system monoclinic
_space_group_IT_number 12
_space_group_name_Hall '-C 2y'
_space_group_name_H-M_alt 'C 1 2/m 1'
_symmetry_space_group_name_Hall '-C 2y'
_symmetry_space_group_name_H-M 'C 1 2/m 1'
_atom_sites_solution_hydrogens geom
_atom_sites_solution_primary direct
_atom_sites_solution_secondary difmap
_audit_creation_date 2013-05-31
_audit_creation_method
;
  Olex2 1.2
  (compiled Apr 23 2013 17:59:47, GUI svn.r4466)
;
_cell_angle_alpha 90.00
_cell_angle_beta 107.965(6)
_cell_angle_gamma 90.00
_cell_formula_units_Z 2
_cell_length_a 16.9664(10)
_cell_length_b 20.9747(7)
_cell_length_c 21.9872(9)
_cell_measurement_temperature 195.95(10)
_cell_volume 7443.0(6)
_computing_molecular_graphics
;
O. V. Dolomanov, L. J. Bourhis, R. J. Gildea, J. A. K. Howard and H. Puschmann,
OLEX2: a complete structure solution, refinement and analysis program.
J. Appl. Cryst. (2009). 42, 339-341.
;
_computing_publication_material
;
O. V. Dolomanov, L. J. Bourhis, R. J. Gildea, J. A. K. Howard and H. Puschmann,
OLEX2: a complete structure solution, refinement and analysis program.
J. Appl. Cryst. (2009). 42, 339-341.
;
_computing_structure_refinement
;
SHELXL, G.M. Sheldrick, Acta Cryst.
(2008). A64, 112-122
;
_computing_structure_solution
;
SHELXS, G.M. Sheldrick, Acta Cryst.
(2008). A64, 112-122
;
_diffrn_ambient_temperature 199.95(10)
_diffrn_measured_fraction_theta_full 0.984
_diffrn_measured_fraction_theta_max 0.984
_diffrn_radiation_monochromator graphite
_diffrn_radiation_type CuK\a
_diffrn_radiation_wavelength 1.54180
_diffrn_reflns_av_R_equivalents 0.0517
_diffrn_reflns_av_unetI/netI 0.0411
_diffrn_reflns_limit_h_max 20
_diffrn_reflns_limit_h_min -20
_diffrn_reflns_limit_k_max 21
_diffrn_reflns_limit_k_min -25
_diffrn_reflns_limit_l_max 26
_diffrn_reflns_limit_l_min -27
_diffrn_reflns_number 34869
_diffrn_reflns_theta_full 73.22
_diffrn_reflns_theta_max 73.22
_diffrn_reflns_theta_min 3.46
_diffrn_source 'fine-focus sealed tube'
_exptl_absorpt_coefficient_mu 6.644
_exptl_absorpt_correction_T_max 1.00000
_exptl_absorpt_correction_T_min 0.73090
_exptl_absorpt_correction_type multi-scan
_exptl_absorpt_process_details
;
CrysAlisPro, Agilent Technologies, Version 1.171.35.19 (release 27-10-2011 CrysAlis171 . NET)
(complied Oct 27 2011, 15:02:11)
Empirical absortion correction usign spherical harmonics,
implemented in SCALE3 ABSPACK scaling algorithm
;
_exptl_crystal_density_diffrn 1.345
_exptl_crystal_density_method 'not measured'
_exptl_crystal_F_000 3128
_exptl_crystal_size_max 0.13
_exptl_crystal_size_mid 0.11
_exptl_crystal_size_min 0.09
_refine_diff_density_max 1.887
_refine_diff_density_min -0.597
_refine_diff_density_rms 0.149
_refine_ls_extinction_method none
_refine_ls_goodness_of_fit_ref 1.079
_refine_ls_hydrogen_treatment mixed
_refine_ls_matrix_type full
_refine_ls_number_parameters 416
_refine_ls_number_reflns 7563
_refine_ls_number_restraints 20
_refine_ls_restrained_S_all 1.081
_refine_ls_R_factor_all 0.0948
_refine_ls_R_factor_gt 0.0711
_refine_ls_shift/su_max 0.001
_refine_ls_shift/su_mean 0.000
_refine_ls_structure_factor_coef Fsqd
_refine_ls_weighting_details 'calc w=1/[\s^2^(Fo^2^)+(0.1400P)^2^+23.3300P] where P=(Fo^2^+2Fc^2^)/3'
_refine_ls_weighting_scheme calc
_refine_ls_wR_factor_gt 0.2116
_refine_ls_wR_factor_ref 0.2281
_reflns_number_gt 6020
_reflns_number_total 7563
_reflns_threshold_expression >2sigma(I)
_cod_data_source_file c3cc44109a.txt
_cod_data_source_block str1368
_cod_database_code 7109582
_olex2_refinement_description
;
1. Fixed Uiso
 At 1.5 times of:
  All C(H,H,H) groups
2. Restrained distances
 C1B-C1A
 1.46 with sigma of 0.02
 N6-C1A
 1.16 with sigma of 0.02
3. Uiso/Uaniso restraints and constraints
C33 \\sim C34: within 1.7A with sigma of 0.04 and sigma for terminal atoms of 0.08
C33 \\sim C34: within 1.7A with sigma of 0.04 and sigma for terminal atoms of 0.08
Uanis(C33) \\sim Ueq: with sigma of 0.1 and sigma for terminal atoms of 0.2
Uanis(C33) \\sim Ueq: with sigma of 0.01 and sigma for terminal atoms of 0.2
4. Others
 Fixed Sof: H38A(0.5) H38B(0.5) C37(0.25) C36(0.25) H36A(0.25) H36B(0.25)
 H36C(0.25) N5(0.25) C1A(0.25) C1B(0.25) H1BA(0.25) H1BB(0.25) H1BC(0.25)
 N6(0.25)
 Fixed U12: Rh2(0) Cl2(0) C31(0) N4(0) C38(0) C39(0) C37(0) C36(0) N5(0)
 Fixed U23: Rh2(0) Cl2(0) C31(0) N4(0) C38(0) C39(0) C37(0) C36(0) N5(0)
 Fixed Uiso: H35(0.094) H34A(0.141) H34B(0.141) H33A(0.256) H33B(0.256)
 H32(0.156) H30A(0.314) H30B(0.314) H30C(0.314) H29A(0.372) H29B(0.372)
 H29C(0.372) H28A(0.454) H28B(0.454) H28C(0.454) H25(0.09) H18(0.06) H21(0.062)
 H13A(0.114) H13B(0.114) H13C(0.114) H12A(0.128) H12B(0.128) H12C(0.128)
 H11A(0.121) H11B(0.121) H11C(0.121) H17A(0.118) H17B(0.118) H17C(0.118)
 H16A(0.114) H16B(0.114) H16C(0.114) H15A(0.125) H15B(0.125) H15C(0.125)
 H4(0.077) H9A(0.097) H9B(0.097) H8A(0.103) H8B(0.103) H2(0.088) H3(0.087)
 H7A(0.102) H7B(0.102) H6A(0.099) H6B(0.099) H5(0.08) H38A(0.218) H38B(0.218)
 H38C(0.218) H36A(0.192) H36B(0.192) H36C(0.192)
 Fixed X: H35(-0.270699) H34A(-0.1593) H34B(-0.1141) H33A(-0.0741) H33B(-
 0.0314) H32(-0.089) H30A(-0.238199) H30B(-0.3222) H30C(-0.3024) H29A(-0.1622)
 H29B(-0.1503) H29C(-0.1137) H28A(-0.3663) H28B(-0.3096) H28C(-0.3145) H25(-
 0.1902) H18(-0.1326) H21(-0.1293) H13A(-0.2214) H13B(-0.1844) H13C(-0.1859)
 H12A(-0.035501) H12B(-0.024001) H12C(0.0276) H11A(-0.0269) H11B(-0.085401)
 H11C(-0.1223) H17A(-0.1977) H17B(-0.1994) H17C(-0.2299) H16A(0.018001) H16B(-
 0.0408) H16C(-0.0422) H15A(-0.134899) H15B(-0.0967) H15C(-0.039) H4(0.0842)
 H9A(0.198701) H9B(0.120801) H8A(0.1391) H8B(0.1775) H2(0.021801) H3(0.002399)
 H7A(0.1469) H7B(0.078) H6A(0.199) H6B(0.159101) H5(0.0853) H38A(-0.368699)
 H38B(-0.389999) H38C(-0.4477) H36A(-0.0759) H36B(-0.1131) H36C(-0.1131)
 Fixed Y: Rh2(0) H35(0.051901) Cl2(0) H34A(0.117201) H34B(0.0592) H33A(0.1144)
 H33B(0.0549) H32(0.0524) C31(0) N4(0) H30A(0.121001) H30B(0.0967)
 H30C(0.169801) H29A(0.198101) H29B(0.166801) H29C(0.1336) H28A(0.129801)
 H28B(0.1197) H28C(0.1868) H25(0.111101) H18(0.0488) H21(0.155601) H13A(0.2815)
 H13B(0.317301) H13C(0.242499) H12A(0.223201) H12B(0.2961) H12C(0.2635)
 H11A(0.3495) H11B(0.3768) H11C(0.3555) H17A(0.0985) H17B(0.1351)
 H17C(0.169001) H16A(0.133101) H16B(0.1027) H16C(0.0777) H15A(0.2526)
 H15B(0.21) H15C(0.241) H4(0.2608) H9A(0.3387) H9B(0.366) H8A(0.4428)
 H8B(0.3969) H2(0.439599) H3(0.389) H7A(0.355801) H7B(0.3063) H6A(0.2957)
 H6B(0.2411) H5(0.2126) C38(0) H38A(-0.0304) H38B(0.0417) H38C(0) C39(0)
 C37(0.5) C36(0.5) H36A(0.5) H36B(0.537399) H36C(0.4626) N5(0.5)
 Fixed Z: H35(0.2278) H34A(0.2538) H34B(0.2948) H33A(0.2032) H33B(0.2421)
 H32(0.121001) H30A(0.103701) H30B(0.056399) H30C(0.062) H29A(0.041) H29B(-
 0.020301) H29C(0.046399) H28A(-0.0464) H28B(-0.09) H28C(-0.06) H25(-0.106099)
 H18(-0.348499) H21(-0.162) H13A(-0.238) H13B(-0.172799) H13C(-0.1745) H12A(-
 0.129) H12B(-0.1128) H12C(-0.1523) H11A(-0.2335) H11B(-0.196899) H11C(-0.2684)
 H17A(-0.4283) H17B(-0.4909) H17C(-0.4386) H16A(-0.3934) H16B(-0.4562) H16C(-
 0.389299) H15A(-0.4515) H15B(-0.4938) H15C(-0.4309) H4(-0.2355) H9A(-0.222301)
 H9B(-0.2071) H8A(-0.2698) H8B(-0.309299) H2(-0.345699) H3(-0.4353) H7A(-
 0.4222) H7B(-0.4553) H6A(-0.338399) H6B(-0.386799) H5(-0.3223) H38A(-0.542)
 H38B(-0.5371) H38C(-0.523602) H36A(-0.313601) H36B(-0.2671) H36C(-0.2671)
5.a Idealised Me refined as rotating group:
 C1B(H1BA,H1BB,H1BC)
;

loop_
_space_group_symop_id
_space_group_symop_operation_xyz
1 'x, y, z'
2 '-x, y, -z'
3 'x+1/2, y+1/2, z'
4 '-x+1/2, y+1/2, -z'
5 '-x, -y, -z'
6 'x, -y, z'
7 '-x+1/2, -y+1/2, -z'
8 'x+1/2, -y+1/2, z'

loop_
_atom_site_label
_atom_site_type_symbol
_atom_site_fract_x
_atom_site_fract_y
_atom_site_fract_z
_atom_site_U_iso_or_equiv
_atom_site_adp_type
_atom_site_occupancy
_atom_site_symmetry_multiplicity
_atom_site_calc_flag
_atom_site_refinement_flags
_atom_site_disorder_assembly
_atom_site_disorder_group
Rh2 Rh -0.22756(5) 0.0000 0.12770(3) 0.0643(2) Uani 1 2 d S . .
Cl1 Cl -0.14689(14) 0.36479(11) -0.39234(11) 0.0872(6) Uani 1 1 d . . .
C35 C -0.2196(6) 0.0325(4) 0.2242(3) 0.078(2) Uani 1 1 d . . .
H35 H -0.2707 0.0519 0.2278 0.094 Uiso 1 1 d . . .
Rh1 Rh -0.01726(3) 0.31181(2) -0.34066(2) 0.05620(19) Uani 1 1 d . . .
Cl2 Cl -0.3741(3) 0.0000 0.1050(3) 0.209(4) Uani 1 2 d S . .
C34 C -0.1429(9) 0.0735(6) 0.2513(5) 0.122(4) Uani 1 1 d U . .
H34A H -0.1593 0.1172 0.2538 0.141 Uiso 1 1 d . . .
H34B H -0.1141 0.0592 0.2948 0.141 Uiso 1 1 d . . .
C33 C -0.0845(11) 0.0722(10) 0.2136(9) 0.167(6) Uani 1 1 d U . .
H33A H -0.0741 0.1144 0.2032 0.256 Uiso 1 1 d . . .
H33B H -0.0314 0.0549 0.2421 0.256 Uiso 1 1 d . . .
C32 C -0.1065(8) 0.0326(7) 0.1556(7) 0.133(5) Uani 1 1 d . . .
H32 H -0.0890 0.0524 0.1210 0.156 Uiso 1 1 d . . .
C31 C -0.2320(9) 0.0000 0.0324(5) 0.081(3) Uani 1 2 d S . .
N4 N -0.3003(12) 0.0000 -0.4047(9) 0.134(5) Uani 1 2 d S . .
C27 C -0.2375(13) 0.1224(6) 0.0096(5) 0.167(8) Uani 1 1 d . . .
C30 C -0.2754(16) 0.1296(7) 0.0640(7) 0.221(12) Uani 1 1 d . . .
H30A H -0.2382 0.1210 0.1037 0.314 Uiso 1 1 d . . .
H30B H -0.3222 0.0967 0.0564 0.314 Uiso 1 1 d . . .
H30C H -0.3024 0.1698 0.0620 0.314 Uiso 1 1 d . . .
N2 N -0.0967(3) 0.1796(2) -0.3452(2) 0.0526(11) Uani 1 1 d . . .
C29 C -0.157(2) 0.1576(6) 0.0204(8) 0.254(16) Uani 1 1 d . . .
H29A H -0.1622 0.1981 0.0410 0.372 Uiso 1 1 d . . .
H29B H -0.1503 0.1668 -0.0203 0.372 Uiso 1 1 d . . .
H29C H -0.1137 0.1336 0.0464 0.372 Uiso 1 1 d . . .
N1 N -0.0921(3) 0.2298(2) -0.2559(2) 0.0539(11) Uani 1 1 d . . .
C28 C -0.3151(17) 0.1414(11) -0.0538(7) 0.258(15) Uani 1 1 d . . .
H28A H -0.3663 0.1298 -0.0464 0.454 Uiso 1 1 d . . .
H28B H -0.3096 0.1197 -0.0900 0.454 Uiso 1 1 d . . .
H28C H -0.3145 0.1868 -0.0600 0.454 Uiso 1 1 d . . .
C26 C -0.2057(5) 0.0330(3) -0.0572(3) 0.0720(19) Uani 1 1 d . . .
C25 C -0.1873(6) 0.0670(3) -0.1053(3) 0.075(2) Uani 1 1 d . . .
H25 H -0.1902 0.1111 -0.1061 0.090 Uiso 1 1 d . . .
C24 C -0.1652(4) 0.0334(3) -0.1532(3) 0.0552(14) Uani 1 1 d . . .
C22 C -0.1447(4) 0.0686(3) -0.2042(2) 0.0502(12) Uani 1 1 d . . .
C23 C -0.1424(4) 0.0352(3) -0.2593(2) 0.0477(11) Uani 1 1 d . . .
C18 C -0.1309(4) 0.0698(3) -0.3109(2) 0.0499(12) Uani 1 1 d . . .
H18 H -0.1326 0.0488 -0.3485 0.060 Uiso 1 1 d . . .
C19 C -0.1172(4) 0.1346(3) -0.3052(2) 0.0493(12) Uani 1 1 d . . .
C20 C -0.1142(4) 0.1664(3) -0.2488(3) 0.0501(12) Uani 1 1 d . . .
C21 C -0.1294(4) 0.1338(3) -0.1989(3) 0.0522(13) Uani 1 1 d . . .
H21 H -0.1293 0.1556 -0.1620 0.062 Uiso 1 1 d . . .
N3 N -0.2235(6) 0.0524(3) -0.0018(3) 0.092(2) Uani 1 1 d . . .
C1 C -0.0779(4) 0.2372(3) -0.3134(3) 0.0555(13) Uani 1 1 d . . .
C13 C -0.1793(5) 0.2805(3) -0.1971(4) 0.076(2) Uani 1 1 d . . .
H13A H -0.2214 0.2815 -0.2380 0.114 Uiso 1 1 d . . .
H13B H -0.1844 0.3173 -0.1728 0.114 Uiso 1 1 d . . .
H13C H -0.1859 0.2425 -0.1745 0.114 Uiso 1 1 d . . .
C10 C -0.0940(5) 0.2802(3) -0.2071(3) 0.0651(16) Uani 1 1 d . . .
C12 C -0.0255(6) 0.2649(4) -0.1445(4) 0.086(2) Uani 1 1 d . . .
H12A H -0.0355 0.2232 -0.1290 0.128 Uiso 1 1 d . . .
H12B H -0.0240 0.2961 -0.1128 0.128 Uiso 1 1 d . . .
H12C H 0.0276 0.2635 -0.1523 0.128 Uiso 1 1 d . . .
C11 C -0.0807(6) 0.3465(3) -0.2282(4) 0.080(2) Uani 1 1 d . . .
H11A H -0.0269 0.3495 -0.2335 0.121 Uiso 1 1 d . . .
H11B H -0.0854 0.3768 -0.1969 0.121 Uiso 1 1 d . . .
H11C H -0.1223 0.3555 -0.2684 0.121 Uiso 1 1 d . . .
C14 C -0.1029(5) 0.1637(3) -0.4133(3) 0.0640(16) Uani 1 1 d . . .
C17 C -0.1911(6) 0.1392(4) -0.4461(3) 0.079(2) Uani 1 1 d . . .
H17A H -0.1977 0.0985 -0.4283 0.118 Uiso 1 1 d . . .
H17B H -0.1994 0.1351 -0.4909 0.118 Uiso 1 1 d . . .
H17C H -0.2299 0.1690 -0.4386 0.118 Uiso 1 1 d . . .
C16 C -0.0357(6) 0.1147(4) -0.4133(4) 0.077(2) Uani 1 1 d . . .
H16A H 0.0180 0.1331 -0.3934 0.114 Uiso 1 1 d . . .
H16B H -0.0408 0.1027 -0.4562 0.114 Uiso 1 1 d . . .
H16C H -0.0422 0.0777 -0.3893 0.114 Uiso 1 1 d . . .
C15 C -0.0920(6) 0.2217(4) -0.4512(3) 0.082(2) Uani 1 1 d . . .
H15A H -0.1349 0.2526 -0.4515 0.125 Uiso 1 1 d . . .
H15B H -0.0967 0.2100 -0.4938 0.125 Uiso 1 1 d . . .
H15C H -0.0390 0.2410 -0.4309 0.125 Uiso 1 1 d . . .
C4 C 0.0924(4) 0.2895(3) -0.2680(3) 0.0642(15) Uani 1 1 d . . .
H4 H 0.0842 0.2608 -0.2355 0.077 Uiso 1 1 d . . .
C9 C 0.1406(5) 0.3501(4) -0.2410(4) 0.081(2) Uani 1 1 d . . .
H9A H 0.1987 0.3387 -0.2223 0.097 Uiso 1 1 d . . .
H9B H 0.1208 0.3660 -0.2071 0.097 Uiso 1 1 d . . .
C8 C 0.1331(6) 0.4014(4) -0.2905(5) 0.086(2) Uani 1 1 d . . .
H8A H 0.1391 0.4428 -0.2698 0.103 Uiso 1 1 d . . .
H8B H 0.1775 0.3969 -0.3093 0.103 Uiso 1 1 d . . .
C2 C 0.0540(5) 0.4005(3) -0.3420(4) 0.0736(19) Uani 1 1 d . . .
H2 H 0.0218 0.4396 -0.3457 0.088 Uiso 1 1 d . . .
C3 C 0.0415(5) 0.3684(3) -0.3986(4) 0.0717(18) Uani 1 1 d . . .
H3 H 0.0024 0.3890 -0.4353 0.087 Uiso 1 1 d . . .
C7 C 0.1052(6) 0.3286(5) -0.4148(4) 0.085(2) Uani 1 1 d . . .
H7A H 0.1469 0.3558 -0.4222 0.102 Uiso 1 1 d . . .
H7B H 0.0780 0.3063 -0.4553 0.102 Uiso 1 1 d . . .
C6 C 0.1466(6) 0.2788(4) -0.3653(4) 0.084(2) Uani 1 1 d . . .
H6A H 0.1990 0.2957 -0.3384 0.099 Uiso 1 1 d . . .
H6B H 0.1591 0.2411 -0.3868 0.099 Uiso 1 1 d . . .
C5 C 0.0936(5) 0.2583(3) -0.3235(4) 0.0671(16) Uani 1 1 d . . .
H5 H 0.0853 0.2126 -0.3223 0.080 Uiso 1 1 d . . .
C38 C -0.3914(16) 0.0000 -0.5197(11) 0.148(8) Uani 1 2 d S . .
H38A H -0.3687 -0.0304 -0.5420 0.218 Uiso 0.50 1 d P A -1
H38B H -0.3900 0.0417 -0.5371 0.218 Uiso 0.50 1 d P B -1
H38C H -0.4477 0.0000 -0.5236 0.218 Uiso 1 2 d S C -1
C39 C -0.3447(12) 0.0000 -0.4554(10) 0.106(4) Uani 1 2 d S . .
C37 C 0.002(2) 0.5000 -0.2208(17) 0.089(9) Uani 0.50 2 d SP . .
C36 C -0.083(2) 0.5000 -0.2710(19) 0.110(12) Uani 0.50 2 d SP . .
H36A H -0.0759 0.5000 -0.3136 0.192 Uiso 0.50 2 d SP D -1
H36B H -0.1131 0.5374 -0.2671 0.192 Uiso 0.25 1 d P E -1
H36C H -0.1131 0.4626 -0.2671 0.192 Uiso 0.25 1 d P F -1
N5 N 0.0648(19) 0.5000 -0.1843(16) 0.111(8) Uani 0.50 2 d SP . .
C1A C -0.3611(15) 0.5000 -0.4275(14) 0.094(7) Uiso 0.50 2 d SPD . .
C1B C -0.2764(16) 0.5000 -0.3948(17) 0.120(10) Uiso 0.50 2 d SPD . .
H1BA H -0.2580 0.5437 -0.3823 0.180 Uiso 0.25 1 calc PR G -1
H1BB H -0.2461 0.4830 -0.4227 0.180 Uiso 0.25 1 calc PR G -1
H1BC H -0.2656 0.4733 -0.3565 0.180 Uiso 0.25 1 calc PR G -1
N6 N -0.4290(18) 0.5000 -0.4546(19) 0.163(13) Uiso 0.50 2 d SPD . .

loop_
_atom_site_aniso_label
_atom_site_aniso_U_11
_atom_site_aniso_U_22
_atom_site_aniso_U_33
_atom_site_aniso_U_23
_atom_site_aniso_U_13
_atom_site_aniso_U_12
Rh2 0.0986(5) 0.0618(4) 0.0460(3) 0.000 0.0424(3) 0.000
Cl1 0.0962(13) 0.0777(12) 0.0867(12) 0.0099(10) 0.0265(10) 0.0151(10)
C35 0.127(6) 0.071(4) 0.048(3) -0.007(3) 0.045(4) 0.001(4)
Rh1 0.0830(3) 0.0389(3) 0.0545(3) 0.00328(16) 0.0326(2) -0.00185(18)
Cl2 0.096(3) 0.427(14) 0.109(3) 0.000 0.038(2) 0.000
C34 0.174(11) 0.091(7) 0.089(6) -0.036(6) 0.023(7) -0.024(7)
C33 0.165(9) 0.184(10) 0.161(9) -0.021(8) 0.064(7) -0.047(8)
C32 0.116(8) 0.166(12) 0.142(10) -0.035(8) 0.074(7) -0.046(8)
C31 0.146(10) 0.067(6) 0.051(5) 0.000 0.060(6) 0.000
N4 0.170(15) 0.080(9) 0.139(13) 0.000 0.028(11) 0.000
C27 0.36(2) 0.099(8) 0.096(7) 0.031(6) 0.156(12) 0.106(12)
C30 0.49(3) 0.131(11) 0.120(9) 0.054(8) 0.202(16) 0.168(16)
N2 0.084(3) 0.036(2) 0.046(2) 0.0037(18) 0.033(2) -0.005(2)
C29 0.64(5) 0.056(6) 0.158(13) -0.034(7) 0.26(2) -0.069(15)
N1 0.084(3) 0.035(2) 0.051(2) -0.0008(19) 0.033(2) -0.003(2)
C28 0.44(3) 0.27(2) 0.125(10) 0.116(13) 0.180(17) 0.27(2)
C26 0.131(6) 0.055(3) 0.050(3) 0.000(3) 0.057(4) 0.012(4)
C25 0.153(7) 0.041(3) 0.053(3) 0.007(3) 0.062(4) 0.019(4)
C24 0.097(4) 0.041(3) 0.040(3) 0.002(2) 0.039(3) 0.004(3)
C22 0.083(4) 0.039(3) 0.039(2) 0.002(2) 0.034(2) 0.002(2)
C23 0.076(3) 0.037(3) 0.040(2) 0.000(2) 0.032(2) 0.002(2)
C18 0.085(4) 0.035(3) 0.041(2) 0.001(2) 0.036(3) -0.002(2)
C19 0.076(3) 0.039(3) 0.041(2) 0.002(2) 0.030(2) -0.003(2)
C20 0.078(3) 0.035(3) 0.044(3) -0.002(2) 0.029(2) 0.001(2)
C21 0.085(4) 0.038(3) 0.042(3) -0.003(2) 0.032(3) 0.001(2)
N3 0.189(8) 0.059(4) 0.059(3) 0.009(3) 0.082(4) 0.028(4)
C1 0.083(4) 0.040(3) 0.052(3) -0.001(2) 0.033(3) -0.001(3)
C13 0.110(6) 0.052(4) 0.086(5) -0.014(3) 0.060(4) 0.001(4)
C10 0.106(5) 0.037(3) 0.061(3) -0.010(3) 0.039(3) -0.007(3)
C12 0.117(6) 0.080(5) 0.064(4) -0.021(4) 0.033(4) -0.012(5)
C11 0.130(7) 0.044(4) 0.085(5) -0.010(3) 0.060(5) -0.009(4)
C14 0.106(5) 0.053(3) 0.045(3) 0.000(3) 0.041(3) -0.009(3)
C17 0.109(6) 0.083(5) 0.047(3) 0.004(3) 0.026(3) -0.015(4)
C16 0.122(6) 0.063(4) 0.066(4) -0.004(3) 0.058(4) -0.007(4)
C15 0.141(7) 0.066(5) 0.048(3) 0.004(3) 0.042(4) -0.022(4)
C4 0.073(4) 0.061(4) 0.062(3) 0.008(3) 0.024(3) 0.004(3)
C9 0.086(5) 0.076(5) 0.084(5) -0.018(4) 0.031(4) -0.008(4)
C8 0.104(6) 0.065(5) 0.101(6) -0.015(4) 0.048(5) -0.021(4)
C2 0.105(5) 0.042(3) 0.089(5) 0.007(3) 0.052(4) -0.005(3)
C3 0.106(5) 0.054(4) 0.071(4) 0.012(3) 0.051(4) -0.004(3)
C7 0.114(6) 0.078(5) 0.088(5) 0.005(4) 0.067(5) -0.001(5)
C6 0.096(5) 0.084(6) 0.086(5) 0.001(4) 0.050(4) 0.009(4)
C5 0.086(4) 0.049(3) 0.071(4) 0.003(3) 0.032(3) 0.007(3)
C38 0.20(2) 0.077(10) 0.138(16) 0.000 0.010(15) 0.000
C39 0.130(12) 0.063(8) 0.129(13) 0.000 0.048(11) 0.000
C37 0.15(3) 0.032(9) 0.13(2) 0.000 0.11(2) 0.000
C36 0.17(3) 0.022(8) 0.20(3) 0.000 0.15(3) 0.000
N5 0.114(19) 0.081(16) 0.14(2) 0.000 0.050(18) 0.000

loop_
_atom_type_symbol
_atom_type_description
_atom_type_scat_dispersion_real
_atom_type_scat_dispersion_imag
_atom_type_scat_source
C C 0.0181 0.0091 'International Tables Vol C Tables 4.2.6.8 and 6.1.1.4'
H H 0.0000 0.0000 'International Tables Vol C Tables 4.2.6.8 and 6.1.1.4'
Cl Cl 0.3639 0.7018 'International Tables Vol C Tables 4.2.6.8 and 6.1.1.4'
N N 0.0311 0.0180 'International Tables Vol C Tables 4.2.6.8 and 6.1.1.4'
Rh Rh 0.0927 3.6045 'International Tables Vol C Tables 4.2.6.8 and 6.1.1.4'

loop_
_geom_angle_atom_site_label_1
_geom_angle_atom_site_label_2
_geom_angle_atom_site_label_3
_geom_angle
_geom_angle_site_symmetry_1
_geom_angle_site_symmetry_3
C35 Rh2 C35 36.3(4) 6 .
C35 Rh2 Cl2 87.2(3) 6 .
C35 Rh2 Cl2 87.2(3) . .
C32 Rh2 C35 93.3(5) 6 .
C32 Rh2 C35 81.4(4) . .
C32 Rh2 C35 93.3(5) . 6
C32 Rh2 C35 81.4(4) 6 6
C32 Rh2 Cl2 159.9(4) 6 .
C32 Rh2 Cl2 159.9(4) . .
C32 Rh2 C32 38.6(8) . 6
C32 Rh2 C31 91.3(5) . .
C32 Rh2 C31 91.3(5) 6 .
C31 Rh2 C35 161.8(2) . 6
C31 Rh2 C35 161.8(2) . .
C31 Rh2 Cl2 94.5(4) . .
C35 C35 Rh2 71.9(2) 6 .
C35 C35 C34 124.5(6) 6 .
C34 C35 Rh2 110.2(6) . .
C1 Rh1 Cl1 91.29(19) . .
C1 Rh1 C4 90.8(3) . .
C1 Rh1 C2 164.0(3) . .
C1 Rh1 C3 159.6(3) . .
C1 Rh1 C5 92.4(3) . .
C4 Rh1 Cl1 158.0(2) . .
C4 Rh1 C2 80.7(3) . .
C4 Rh1 C3 96.2(3) . .
C4 Rh1 C5 38.5(3) . .
C2 Rh1 Cl1 91.7(2) . .
C3 Rh1 Cl1 89.4(2) . .
C3 Rh1 C2 36.2(3) . .
C5 Rh1 Cl1 163.1(2) . .
C5 Rh1 C2 89.4(3) . .
C5 Rh1 C3 81.5(3) . .
C33 C34 C35 114.3(10) . .
C32 C33 C34 117.6(13) . .
C33 C32 Rh2 114.0(10) . .
C32 C32 Rh2 70.7(4) 6 .
C32 C32 C33 124.4(10) 6 .
N3 C31 Rh2 125.5(4) . .
N3 C31 Rh2 125.5(4) 6 .
N3 C31 N3 107.3(7) 6 .
C30 C27 C28 102.7(14) . .
C29 C27 C30 114.1(16) . .
C29 C27 C28 117.7(15) . .
C29 C27 N3 108.7(13) . .
N3 C27 C30 110.4(11) . .
N3 C27 C28 102.7(14) . .
C19 N2 C14 121.2(5) . .
C1 N2 C19 109.6(5) . .
C1 N2 C14 129.1(5) . .
C20 N1 C10 121.2(5) . .
C1 N1 C20 109.9(4) . .
C1 N1 C10 128.7(5) . .
C26 C26 C25 121.0(4) 6 .
C26 C26 N3 106.8(4) 6 .
C25 C26 N3 132.2(7) . .
C26 C25 C24 119.0(6) . .
C25 C24 C22 119.9(5) . .
C24 C24 C25 120.0(4) 6 .
C24 C24 C22 120.1(3) 6 .
C23 C22 C24 118.8(5) . .
C21 C22 C24 120.8(5) . .
C21 C22 C23 120.4(5) . .
C22 C23 C23 119.7(3) . 6
C18 C23 C22 118.9(5) . .
C18 C23 C23 121.0(3) . 6
C19 C18 C23 119.7(5) . .
C18 C19 N2 132.4(5) . .
C18 C19 C20 120.7(5) . .
C20 C19 N2 106.6(5) . .
C19 C20 N1 107.0(5) . .
C21 C20 N1 132.7(5) . .
C21 C20 C19 120.3(5) . .
C20 C21 C22 119.7(5) . .
C31 N3 C27 129.7(6) . .
C31 N3 C26 109.5(6) . .
C26 N3 C27 120.6(6) . .
N2 C1 Rh1 125.1(4) . .
N1 C1 Rh1 127.0(4) . .
N1 C1 N2 106.8(5) . .
N1 C10 C13 109.5(6) . .
N1 C10 C12 108.3(6) . .
C13 C10 C12 111.1(6) . .
C11 C10 N1 112.9(5) . .
C11 C10 C13 106.2(6) . .
C11 C10 C12 108.9(7) . .
N2 C14 C17 107.5(5) . .
N2 C14 C16 108.9(6) . .
N2 C14 C15 112.7(5) . .
C16 C14 C17 113.0(6) . .
C15 C14 C17 106.1(6) . .
C15 C14 C16 108.7(6) . .
C9 C4 Rh1 110.6(5) . .
C5 C4 Rh1 71.6(4) . .
C5 C4 C9 125.5(7) . .
C8 C9 C4 113.5(7) . .
C2 C8 C9 113.7(7) . .
C8 C2 Rh1 111.9(5) . .
C3 C2 Rh1 70.7(4) . .
C3 C2 C8 123.8(8) . .
C2 C3 Rh1 73.1(4) . .
C2 C3 C7 124.7(8) . .
C7 C3 Rh1 109.1(5) . .
C3 C7 C6 115.0(6) . .
C7 C6 C5 113.3(7) . .
C4 C5 Rh1 69.9(4) . .
C4 C5 C6 124.4(7) . .
C6 C5 Rh1 113.4(5) . .
N4 C39 C38 174(2) . .
N5 C37 C36 179(3) . .
N6 C1A C1B 179(4) . .

loop_
_geom_bond_atom_site_label_1
_geom_bond_atom_site_label_2
_geom_bond_distance
_geom_bond_site_symmetry_2
Rh2 C35 2.192(6) .
Rh2 C35 2.192(6) 6
Rh2 Cl2 2.380(5) .
Rh2 C32 2.071(11) 6
Rh2 C32 2.071(11) .
Rh2 C31 2.073(9) .
Cl1 Rh1 2.413(2) .
C35 C35 1.364(16) 6
C35 C34 1.520(15) .
Rh1 C1 2.060(6) .
Rh1 C4 2.098(7) .
Rh1 C2 2.223(7) .
Rh1 C3 2.194(6) .
Rh1 C5 2.121(7) .
C34 C33 1.48(2) .
C33 C32 1.47(2) .
C32 C32 1.37(3) 6
C31 N3 1.364(8) .
C31 N3 1.364(8) 6
N4 C39 1.14(2) .
C27 C30 1.530(14) .
C27 C29 1.51(3) .
C27 C28 1.64(3) .
C27 N3 1.520(12) .
N2 C19 1.405(7) .
N2 C1 1.382(8) .
N2 C14 1.506(7) .
N1 C20 1.404(7) .
N1 C1 1.367(7) .
N1 C10 1.513(7) .
C26 C26 1.384(14) 6
C26 C25 1.388(9) .
C26 N3 1.403(7) .
C25 C24 1.411(8) .
C24 C24 1.402(12) 6
C24 C22 1.471(7) .
C22 C23 1.411(7) .
C22 C21 1.389(8) .
C23 C23 1.479(11) 6
C23 C18 1.410(7) .
C18 C19 1.376(8) .
C19 C20 1.396(7) .
C20 C21 1.383(8) .
C13 C10 1.530(11) .
C10 C12 1.537(12) .
C10 C11 1.505(10) .
C14 C17 1.536(11) .
C14 C16 1.535(11) .
C14 C15 1.517(9) .
C4 C9 1.529(11) .
C4 C5 1.391(10) .
C9 C8 1.507(13) .
C8 C2 1.464(13) .
C2 C3 1.372(11) .
C3 C7 1.494(12) .
C7 C6 1.515(13) .
C6 C5 1.532(11) .
C38 C39 1.39(3) .
C37 C36 1.52(5) .
C37 N5 1.12(4) .
C1A C1B 1.395(19) .
C1A N6 1.121(19) .
